data_1504411
loop_
_publ_author_name
'Borissova, Alexandra O.'
'Korlyukov, Alexander A.'
'Antipin, Mikhail Yu'
'Lyssenko, Konstantin A.'

_publ_section_title
;
 Estimation of dissociation energy in donor-acceptor complex AuCl x PPh3
 via topological analysis of the experimental electron density
 distribution function.
;
_journal_issue 46
_journal_name_full 'The journal of physical chemistry. A'
_journal_page_first 11519
_journal_page_last 11522
_journal_paper_doi 10.1021/jp807258d
_journal_volume 112
_journal_year 2008
_chemical_formula_moiety 'C18 H15 Au Cl P'
_chemical_formula_sum 'C18 H15 Au Cl P'
_chemical_formula_weight 494.69
_chemical_name_systematic
; 
 ? 
;
_space_group_IT_number 19
_symmetry_cell_setting orthorhombic
_symmetry_space_group_name_Hall 'P 2ac 2ab'
_symmetry_space_group_name_H-M 'P 21 21 21'
_atom_sites_solution_hydrogens geom
_atom_sites_solution_primary direct
_atom_sites_solution_secondary difmap
_audit_creation_method SHELXL-97
_cell_angle_alpha 90.00
_cell_angle_beta 90.00
_cell_angle_gamma 90.00
_cell_formula_units_Z 4
_cell_length_a 10.1077(2)
_cell_length_b 12.2492(4)
_cell_length_c 12.9943(3)
_cell_measurement_reflns_used 420
_cell_measurement_temperature 100(2)
_cell_measurement_theta_max 31
_cell_measurement_theta_min 3
_cell_volume 1608.84(7)
_computing_cell_refinement 'APEX2 (Bruker, 2005)'
_computing_data_collection 'APEX2 (Bruker, 2005)'
_computing_data_reduction 'APEX2 (Bruker, 2005)'
_computing_molecular_graphics 'SHELXTL ver. 5.1 (Sheldrick, 1998b)'
_computing_publication_material 'SHELXTL ver. 5.1 (Sheldrick, 1998b)'
_computing_structure_refinement 'SHELXTL ver. 5.1 (Sheldrick, 1998b)'
_computing_structure_solution 'SHELXTL ver. 5.1 (Sheldrick, 1998b)'
_diffrn_ambient_temperature 100(2)
_diffrn_measured_fraction_theta_full 1.000
_diffrn_measured_fraction_theta_max 1.000
_diffrn_measurement_device_type 'Bruker SMART APEX2 CCD area detector'
_diffrn_measurement_method 'phi and omega scans'
_diffrn_radiation_monochromator graphite
_diffrn_radiation_source 'fine-focus sealed tube'
_diffrn_radiation_type MoK\a
_diffrn_radiation_wavelength 0.71073
_diffrn_reflns_av_R_equivalents 0.0505
_diffrn_reflns_av_sigmaI/netI 0.0357
_diffrn_reflns_limit_h_max 22
_diffrn_reflns_limit_h_min -22
_diffrn_reflns_limit_k_max 27
_diffrn_reflns_limit_k_min -27
_diffrn_reflns_limit_l_max 29
_diffrn_reflns_limit_l_min -28
_diffrn_reflns_number 147456
_diffrn_reflns_theta_full 52.50
_diffrn_reflns_theta_max 52.50
_diffrn_reflns_theta_min 2.28
_exptl_absorpt_coefficient_mu 9.399
_exptl_absorpt_correction_T_max 0.212
_exptl_absorpt_correction_T_min 0.12
_exptl_absorpt_correction_type multi-scan
_exptl_absorpt_process_details 'APEX2 (Bruker, 2005)'
_exptl_crystal_colour colorless
_exptl_crystal_density_diffrn 2.042
_exptl_crystal_density_method 'not measured'
_exptl_crystal_description rhombic
_exptl_crystal_F_000 936
_exptl_crystal_size_max 0.25
_exptl_crystal_size_mid 0.21
_exptl_crystal_size_min 0.17
_refine_diff_density_max 1.848
_refine_diff_density_min -1.894
_refine_diff_density_rms 0.133
_refine_ls_abs_structure_details 'Flack H D (1983), Acta Cryst. A39, 876-881'
_refine_ls_abs_structure_Flack 0.009(3)
_refine_ls_extinction_method none
_refine_ls_goodness_of_fit_ref 1.000
_refine_ls_hydrogen_treatment constr
_refine_ls_matrix_type full
_refine_ls_number_parameters 191
_refine_ls_number_reflns 18736
_refine_ls_number_restraints 0
_refine_ls_restrained_S_all 1.000
_refine_ls_R_factor_all 0.0315
_refine_ls_R_factor_gt 0.0230
_refine_ls_shift/su_max 0.008
_refine_ls_shift/su_mean 0.000
_refine_ls_structure_factor_coef Fsqd
_refine_ls_weighting_details 'calc w=1/[\s^2^(Fo^2^)+(0.0112P)^2^+0.0000P] where P=(Fo^2^+2Fc^2^)/3'
_refine_ls_weighting_scheme calc
_refine_ls_wR_factor_gt 0.0437
_refine_ls_wR_factor_ref 0.0463
_reflns_number_gt 16546
_reflns_number_total 18742
_reflns_threshold_expression I>2/s(I)
_cod_data_source_file jp807258d_si_001.cif
_cod_data_source_block b
_cod_database_code 1504411

loop_
_symmetry_equiv_pos_as_xyz
'x, y, z'
'-x+1/2, -y, z+1/2'
'-x, y+1/2, -z+1/2'
'x+1/2, -y+1/2, -z'

loop_
_atom_site_label
_atom_site_type_symbol
_atom_site_fract_x
_atom_site_fract_y
_atom_site_fract_z
_atom_site_U_iso_or_equiv
_atom_site_adp_type
_atom_site_occupancy
_atom_site_symmetry_multiplicity
_atom_site_calc_flag
Au1 Au 0.666561(5) 0.433780(4) 0.258229(3) 0.01449(1) Uani 1 1 d
Cl1 Cl 0.87518(4) 0.49162(3) 0.30017(3) 0.02119(6) Uani 1 1 d
P1 P 0.46307(4) 0.37639(3) 0.21942(3) 0.01410(5) Uani 1 1 d
C1 C 0.46088(14) 0.29459(10) 0.10340(9) 0.01528(17) Uani 1 1 d
C2 C 0.53623(17) 0.32880(13) 0.01914(11) 0.0210(2) Uani 1 1 d
C3 C 0.5416(2) 0.26536(15) -0.06972(12) 0.0238(3) Uani 1 1 d
C4 C 0.47391(17) 0.16663(14) -0.07419(12) 0.0218(2) Uani 1 1 d
C5 C 0.3979(2) 0.13306(14) 0.00907(13) 0.0247(3) Uani 1 1 d
C6 C 0.39089(17) 0.19672(13) 0.09771(11) 0.0210(2) Uani 1 1 d
C7 C 0.34712(14) 0.48760(10) 0.20280(9) 0.01599(18) Uani 1 1 d
C8 C 0.33102(17) 0.55875(12) 0.28659(10) 0.02002(18) Uani 1 1 d
C9 C 0.24252(17) 0.64555(14) 0.28011(13) 0.0226(2) Uani 1 1 d
C10 C 0.17118(19) 0.66242(13) 0.19007(13) 0.0240(2) Uani 1 1 d
C11 C 0.18729(18) 0.59279(14) 0.10674(13) 0.0236(3) Uani 1 1 d
C12 C 0.27466(16) 0.50468(13) 0.11286(11) 0.0195(2) Uani 1 1 d
C13 C 0.38784(14) 0.29222(12) 0.31816(10) 0.01646(19) Uani 1 1 d
C14 C 0.25084(16) 0.28773(15) 0.32907(12) 0.0215(2) Uani 1 1 d
C15 C 0.19473(18) 0.21883(17) 0.40245(13) 0.0254(3) Uani 1 1 d
C16 C 0.2754(2) 0.15538(14) 0.46509(12) 0.0245(3) Uani 1 1 d
C17 C 0.4122(2) 0.15940(13) 0.45436(12) 0.0225(3) Uani 1 1 d
C18 C 0.46900(17) 0.22788(12) 0.38084(11) 0.0195(2) Uani 1 1 d
H2 H 0.5809 0.3901 0.0250 0.025 Uiso 1 1 d
H3 H 0.5869 0.2905 -0.1280 0.028 Uiso 1 1 d
H4 H 0.4861 0.1254 -0.1296 0.036 Uiso 1 1 d
H5 H 0.3502 0.0663 0.0026 0.034 Uiso 1 1 d
H6 H 0.3361 0.1732 0.1552 0.016 Uiso 1 1 d
H8 H 0.3785 0.5539 0.3453 0.021 Uiso 1 1 d
H9 H 0.2350 0.6946 0.3379 0.018 Uiso 1 1 d
H10 H 0.1151 0.7268 0.1847 0.014 Uiso 1 1 d
H11 H 0.1397 0.6043 0.0421 0.025 Uiso 1 1 d
H12 H 0.2889 0.4601 0.0597 0.018 Uiso 1 1 d
H14 H 0.2028 0.3206 0.2852 0.035 Uiso 1 1 d
H15 H 0.1077 0.2131 0.4060 0.030 Uiso 1 1 d
H16 H 0.2356 0.1100 0.5145 0.035 Uiso 1 1 d
H17 H 0.4667 0.1203 0.4965 0.023 Uiso 1 1 d
H18 H 0.5575 0.2318 0.3697 0.017 Uiso 1 1 d

loop_
_atom_site_aniso_label
_atom_site_aniso_U_11
_atom_site_aniso_U_22
_atom_site_aniso_U_33
_atom_site_aniso_U_23
_atom_site_aniso_U_13
_atom_site_aniso_U_12
Au1 0.01457(1) 0.01357(1) 0.01532(1) -0.00071(1) 0.00003(1) -0.00134(1)
Cl1 0.01796(13) 0.02291(14) 0.02269(13) -0.00399(10) -0.00083(10) -0.00526(11)
P1 0.01422(12) 0.01311(12) 0.01497(11) 0.00097(8) 0.00026(9) -0.00069(10)
C1 0.0167(5) 0.0126(4) 0.0166(4) 0.0005(3) 0.0000(3) -0.0006(4)
C2 0.0249(6) 0.0185(5) 0.0194(5) -0.0013(4) 0.0059(4) -0.0049(5)
C3 0.0274(7) 0.0235(6) 0.0204(5) -0.0036(4) 0.0052(5) -0.0028(5)
C4 0.0239(6) 0.0208(6) 0.0206(5) -0.0042(4) -0.0024(4) 0.0019(5)
C5 0.0305(8) 0.0182(6) 0.0253(6) -0.0042(4) -0.0009(5) -0.0066(5)
C6 0.0246(6) 0.0170(5) 0.0216(5) -0.0007(4) 0.0021(4) -0.0069(5)
C7 0.0156(5) 0.0147(4) 0.0176(4) 0.0012(3) 0.0002(3) 0.0000(4)
C8 0.0209(5) 0.0185(5) 0.0206(4) -0.0021(3) -0.0008(4) 0.0010(5)
C9 0.0211(6) 0.0193(6) 0.0274(6) -0.0027(4) 0.0016(5) 0.0030(5)
C10 0.0190(5) 0.0187(5) 0.0343(6) -0.0003(4) -0.0005(6) 0.0019(5)
C11 0.0228(7) 0.0191(5) 0.0288(6) 0.0015(4) -0.0061(5) 0.0031(5)
C12 0.0195(5) 0.0176(5) 0.0213(5) 0.0004(4) -0.0037(4) 0.0009(4)
C13 0.0180(5) 0.0165(5) 0.0149(4) 0.0014(3) 0.0013(3) -0.0014(4)
C14 0.0181(5) 0.0276(7) 0.0188(5) 0.0025(4) -0.0003(4) -0.0049(5)
C15 0.0233(7) 0.0317(8) 0.0211(5) 0.0009(5) 0.0026(4) -0.0114(6)
C16 0.0350(9) 0.0205(6) 0.0180(5) 0.0002(4) 0.0036(5) -0.0101(6)
C17 0.0314(8) 0.0165(5) 0.0198(5) 0.0029(4) 0.0025(5) 0.0003(5)
C18 0.0230(6) 0.0172(5) 0.0182(5) 0.0031(4) 0.0021(4) 0.0020(4)

loop_
_atom_type_symbol
_atom_type_description
_atom_type_scat_dispersion_real
_atom_type_scat_dispersion_imag
_atom_type_scat_source
C C 0.0033 0.0016 'International Tables Vol C Tables 4.2.6.8 and 6.1.1.4'
H H 0.0000 0.0000 'International Tables Vol C Tables 4.2.6.8 and 6.1.1.4'
P P 0.1023 0.0942 'International Tables Vol C Tables 4.2.6.8 and 6.1.1.4'
Cl Cl 0.1484 0.1585 'International Tables Vol C Tables 4.2.6.8 and 6.1.1.4'
Au Au -2.0133 8.8022 'International Tables Vol C Tables 4.2.6.8 and 6.1.1.4'

loop_
_geom_angle_atom_site_label_1
_geom_angle_atom_site_label_2
_geom_angle_atom_site_label_3
_geom_angle
P1 Au1 Cl1 179.240(15)
C7 P1 C1 108.02(6)
C7 P1 C13 103.93(6)
C1 P1 C13 105.63(6)
C7 P1 Au1 112.75(5)
C1 P1 Au1 111.96(5)
C13 P1 Au1 113.94(5)
C6 C1 C2 119.52(13)
C6 C1 P1 121.76(10)
C2 C1 P1 118.66(10)
C3 C2 C1 120.20(14)
C3 C2 H2 121.9
C1 C2 H2 117.9
C4 C3 C2 120.05(15)
C4 C3 H3 119.5
C2 C3 H3 120.4
C5 C4 C3 119.79(14)
C5 C4 H4 122.7
C3 C4 H4 117.4
C4 C5 C6 120.43(15)
C4 C5 H5 117.7
C6 C5 H5 121.9
C5 C6 C1 119.97(14)
C5 C6 H6 119.8
C1 C6 H6 120.2
C12 C7 C8 119.72(13)
C12 C7 P1 123.56(11)
C8 C7 P1 116.72(10)
C9 C8 C7 120.10(13)
C9 C8 H8 116.3
C7 C8 H8 123.5
C10 C9 C8 119.86(14)
C10 C9 H9 121.4
C8 C9 H9 118.6
C11 C10 C9 120.30(15)
C11 C10 H10 120.7
C9 C10 H10 118.9
C10 C11 C12 120.30(15)
C10 C11 H11 121.6
C12 C11 H11 118.1
C7 C12 C11 119.71(14)
C7 C12 H12 118.2
C11 C12 H12 122.1
C14 C13 C18 120.10(14)
C14 C13 P1 120.75(11)
C18 C13 P1 119.10(11)
C13 C14 C15 119.86(16)
C13 C14 H14 118.7
C15 C14 H14 120.9
C16 C15 C14 120.04(17)
C16 C15 H15 120.6
C14 C15 H15 119.3
C15 C16 C17 120.32(15)
C15 C16 H16 118.7
C17 C16 H16 121.0
C16 C17 C18 119.97(16)
C16 C17 H17 121.5
C18 C17 H17 118.5
C17 C18 C13 119.72(15)
C17 C18 H18 123.2
C13 C18 H18 117.1

loop_
_geom_bond_atom_site_label_1
_geom_bond_atom_site_label_2
_geom_bond_distance
Au1 P1 2.2313(4)
Au1 Cl1 2.2903(4)
P1 C7 1.8100(14)
P1 C1 1.8103(13)
P1 C13 1.8133(13)
C1 C6 1.394(2)
C1 C2 1.3980(19)
C2 C3 1.393(2)
C2 H2 0.8794
C3 C4 1.390(2)
C3 H3 0.9375
C4 C5 1.389(2)
C4 H4 0.8879
C5 C6 1.393(2)
C5 H5 0.9527
C6 H6 0.9740
C7 C12 1.3950(19)
C7 C8 1.4041(18)
C8 C9 1.392(2)
C8 H8 0.9037
C9 C10 1.390(2)
C9 H9 0.9643
C10 C11 1.388(2)
C10 H10 0.9736
C11 C12 1.397(2)
C11 H11 0.9778
C12 H12 0.8929
C13 C14 1.393(2)
C13 C18 1.399(2)
C14 C15 1.394(2)
C14 H14 0.8502
C15 C16 1.390(3)
C15 H15 0.8835
C16 C17 1.390(3)
C16 H16 0.9397
C17 C18 1.395(2)
C17 H17 0.9134
C18 H18 0.9070
